data_4106976
loop_
_publ_author_name
'Shaozhong Ge'
'John F. Hartwig'

_publ_section_title
;
 Nickel-Catalyzed Asymmetric \a-Arylation and Heteroarylation of Ketones
 with Chloroarenes: Effect of Halide on Selectivity, Oxidation State, and
 Room-Temperature Reactions
;
_journal_name_full 'Journal of the American Chemical Society'
_journal_page_first 16330
_journal_page_last 16333
_journal_paper_doi 10.1021/ja2082087
_journal_volume 133
_journal_year 2011
_chemical_absolute_configuration ad
_chemical_formula_moiety 'C51 H37 N Ni P2, C7 H8 '
_chemical_formula_sum 'C58 H45 N Ni P2'
_chemical_formula_weight 876.60
_chemical_name_systematic
; 
? 
;
_space_group_IT_number 4
_symmetry_cell_setting monoclinic
_symmetry_space_group_name_Hall 'P 2yb'
_symmetry_space_group_name_H-M 'P 1 21 1'
_atom_sites_solution_hydrogens geom
_atom_sites_solution_primary direct
_atom_sites_solution_secondary difmap
_audit_creation_method SHELXL-97
_audit_update_record
; 
? 
;
_cell_angle_alpha 90.00
_cell_angle_beta 93.857(3)
_cell_angle_gamma 90.00
_cell_formula_units_Z 2
_cell_length_a 10.764(3)
_cell_length_b 11.550(3)
_cell_length_c 17.936(4)
_cell_measurement_reflns_used 9952
_cell_measurement_temperature 193(2)
_cell_measurement_theta_max 25.54
_cell_measurement_theta_min 2.28
_cell_volume 2224.8(10)
_computing_cell_refinement 'SAINT V7.68A (Bruker, 2005)'
_computing_data_collection 'APEX2 V2010.11-3 (Bruker, 2010)'
_computing_data_reduction
; 
SAINT V7.68A, XPREP V2005/2, SADABS V2007/4, TWINABS V2007/5 
(Bruker, 2005 & 2007) 
;
_computing_molecular_graphics
; 
SHELXTL V6.12 (Bruker, 2005), CrystalMaker v2.1.3 (CrystalMaker, 1994) 
;
_computing_publication_material 'XCIF V6.12 (Bruker, 2005)'
_computing_structure_refinement 'SHELXTL V6.12 (Bruker, 2005)'
_computing_structure_solution 'SHELXTL V6.12 (Bruker, 2005)'
_diffrn_ambient_temperature 193(2)
_diffrn_measured_fraction_theta_full 0.995
_diffrn_measured_fraction_theta_max 0.995
_diffrn_measurement_device 'Siemens Platform/ApexII CCD'
_diffrn_measurement_method 'profile data from \f and \w scans'
_diffrn_radiation_monochromator graphite
_diffrn_radiation_source 'normal-focus sealed tube'
_diffrn_radiation_type MoK\a
_diffrn_radiation_wavelength 0.71073
_diffrn_radiation_wavelength_id Compound4
_diffrn_reflns_av_R_equivalents 0.0295
_diffrn_reflns_av_sigmaI/netI 0.0343
_diffrn_reflns_limit_h_max 13
_diffrn_reflns_limit_h_min -13
_diffrn_reflns_limit_k_max 14
_diffrn_reflns_limit_k_min -14
_diffrn_reflns_limit_l_max 21
_diffrn_reflns_limit_l_min -21
_diffrn_reflns_number 24908
_diffrn_reflns_theta_full 25.84
_diffrn_reflns_theta_max 25.84
_diffrn_reflns_theta_min 1.90
_exptl_absorpt_coefficient_mu 0.549
_exptl_absorpt_correction_T_max 0.9543
_exptl_absorpt_correction_T_min 0.8555
_exptl_absorpt_correction_type integration
_exptl_absorpt_process_details 'SHELXTL/XPREP V2005/2 (Bruker, 2005)'
_exptl_crystal_colour orange
_exptl_crystal_density_diffrn 1.308
_exptl_crystal_description prism
_exptl_crystal_F_000 916
_exptl_crystal_id Compound4
_exptl_crystal_preparation
; 
The data crystal was mounted using oil (Parantone-N, Exxon) to a 
0.3 mm cryo-loop (Hampton Research)  with the (2 3 -1) scattering 
planes roughly normal to the spindle axis. 
;
_exptl_crystal_size_max 0.399
_exptl_crystal_size_mid 0.288
_exptl_crystal_size_min 0.168
_refine_diff_density_max 0.692
_refine_diff_density_min -0.391
_refine_diff_density_rms 0.049
_refine_ls_abs_structure_details 'Flack (1983),  4020 Friedels'
_refine_ls_abs_structure_Flack -0.003(9)
_refine_ls_extinction_method none
_refine_ls_goodness_of_fit_ref 1.044
_refine_ls_hydrogen_treatment noref
_refine_ls_matrix_type full
_refine_ls_number_parameters 632
_refine_ls_number_reflns 8520
_refine_ls_number_restraints 445
_refine_ls_restrained_S_all 1.071
_refine_ls_R_factor_all 0.0380
_refine_ls_R_factor_gt 0.0340
_refine_ls_shift/su_max 0.009
_refine_ls_shift/su_mean 0.000
_refine_ls_structure_factor_coef Fsqd
_refine_ls_weighting_details 'calc w=1/[\s^2^(Fo^2^)+(0.0584P)^2^+0.2399P] where P=(Fo^2^+2Fc^2^)/3'
_refine_ls_weighting_scheme calc
_refine_ls_wR_factor_gt 0.0894
_refine_ls_wR_factor_ref 0.0926
_reflns_number_gt 7919
_reflns_number_total 8520
_reflns_threshold_expression >2sigma(I)
_cod_data_source_file ja2082087_si_002.cif
_cod_data_source_block Compound4
_cod_original_cell_volume 2225.0(9)
_cod_original_sg_symbol_Hall 'P 2yb '
_cod_original_sg_symbol_H-M 'P 1 21 1 '
_cod_database_code 4106976

loop_
_symmetry_equiv_pos_as_xyz
'x, y, z'
'-x, y+1/2, -z'

loop_
_atom_site_label
_atom_site_type_symbol
_atom_site_fract_x
_atom_site_fract_y
_atom_site_fract_z
_atom_site_U_iso_or_equiv
_atom_site_adp_type
_atom_site_occupancy
_atom_site_symmetry_multiplicity
_atom_site_calc_flag
_atom_site_refinement_flags
_atom_site_disorder_assembly
_atom_site_disorder_group
Ni1 Ni 0.65450(3) 1.01901(3) 0.833185(17) 0.02698(9) Uani 1 1 d . A .
P1 P 0.50122(6) 0.90029(6) 0.83832(4) 0.02642(15) Uani 1 1 d . . .
P2 P 0.59416(6) 1.11623(6) 0.73336(4) 0.02563(14) Uani 1 1 d . . .
N1 N 0.8224(2) 1.0607(2) 0.86428(15) 0.0409(6) Uani 1 1 d . A .
C1 C 0.7884(3) 0.9780(3) 0.89995(17) 0.0369(7) Uani 1 1 d D . .
C2 C 0.8428(8) 0.9034(6) 0.9612(4) 0.0411(15) Uani 0.61(3) 1 d PGDU A 1
C3 C 0.9569(9) 0.9331(9) 0.9969(6) 0.0494(18) Uani 0.61(3) 1 d PGU A 1
H3 H 0.9963 1.0037 0.9847 0.059 Uiso 0.61(3) 1 calc PR A 1
C4 C 1.0135(7) 0.8597(11) 1.0504(6) 0.0577(19) Uani 0.61(3) 1 d PGU A 1
H4 H 1.0915 0.8801 1.0748 0.069 Uiso 0.61(3) 1 calc PR A 1
C5 C 0.9560(9) 0.7566(7) 1.0682(4) 0.0594(18) Uani 0.61(3) 1 d PGU A 1
H5 H 0.9946 0.7064 1.1048 0.071 Uiso 0.61(3) 1 calc PR A 1
C6 C 0.8418(11) 0.7268(6) 1.0324(5) 0.0500(17) Uani 0.61(3) 1 d PGU A 1
H6 H 0.8025 0.6563 1.0446 0.060 Uiso 0.61(3) 1 calc PR A 1
C7 C 0.7853(9) 0.8002(7) 0.9789(5) 0.0399(16) Uani 0.61(3) 1 d PGU A 1
H7 H 0.7073 0.7798 0.9545 0.048 Uiso 0.61(3) 1 calc PR A 1
C2B C 0.8429(14) 0.8957(10) 0.9562(6) 0.041(2) Uani 0.39(3) 1 d PGDU A 2
C3B C 0.9683(13) 0.9035(14) 0.9796(9) 0.051(2) Uani 0.39(3) 1 d PGU A 2
H3B H 1.0192 0.9607 0.9588 0.062 Uiso 0.39(3) 1 calc PR A 2
C4B C 1.0194(11) 0.8277(16) 1.0335(9) 0.058(2) Uani 0.39(3) 1 d PGU A 2
H4B H 1.1052 0.8331 1.0495 0.069 Uiso 0.39(3) 1 calc PR A 2
C5B C 0.9450(14) 0.7441(10) 1.0640(6) 0.056(2) Uani 0.39(3) 1 d PGU A 2
H5B H 0.9800 0.6923 1.1009 0.067 Uiso 0.39(3) 1 calc PR A 2
C6B C 0.8196(14) 0.7363(13) 1.0406(9) 0.049(2) Uani 0.39(3) 1 d PGU A 2
H6B H 0.7687 0.6792 1.0615 0.059 Uiso 0.39(3) 1 calc PR A 2
C7B C 0.7685(12) 0.8121(14) 0.9867(9) 0.043(2) Uani 0.39(3) 1 d PGU A 2
H7B H 0.6827 0.8067 0.9707 0.051 Uiso 0.39(3) 1 calc PR A 2
C8 C 0.4491(2) 0.8834(2) 0.93244(15) 0.0318(6) Uani 1 1 d . . .
C9 C 0.4608(3) 0.9806(3) 0.97876(17) 0.0446(8) Uani 1 1 d . . .
H9 H 0.4951 1.0498 0.9603 0.054 Uiso 1 1 calc R . .
C10 C 0.4230(4) 0.9779(3) 1.05143(18) 0.0543(9) Uani 1 1 d . . .
H10 H 0.4292 1.0453 1.0818 0.065 Uiso 1 1 calc R . .
C11 C 0.3765(3) 0.8759(3) 1.07902(18) 0.0496(8) Uani 1 1 d . . .
H11 H 0.3530 0.8726 1.1291 0.059 Uiso 1 1 calc R . .
C12 C 0.3643(4) 0.7803(3) 1.03483(19) 0.0518(9) Uani 1 1 d . . .
H12 H 0.3314 0.7110 1.0541 0.062 Uiso 1 1 calc R . .
C13 C 0.3998(3) 0.7830(3) 0.96129(18) 0.0444(8) Uani 1 1 d . . .
H13 H 0.3901 0.7159 0.9309 0.053 Uiso 1 1 calc R . .
C14 C 0.5307(3) 0.7542(2) 0.80461(15) 0.0311(6) Uani 1 1 d . . .
C15 C 0.6528(3) 0.7225(3) 0.79167(17) 0.0387(7) Uani 1 1 d . . .
H15 H 0.7191 0.7754 0.8027 0.046 Uiso 1 1 calc R . .
C16 C 0.6776(3) 0.6148(3) 0.76295(19) 0.0502(8) Uani 1 1 d . . .
H16 H 0.7610 0.5939 0.7552 0.060 Uiso 1 1 calc R . .
C17 C 0.5832(3) 0.5374(3) 0.74541(17) 0.0473(8) Uani 1 1 d . . .
H17 H 0.6009 0.4641 0.7246 0.057 Uiso 1 1 calc R . .
C18 C 0.4618(4) 0.5675(3) 0.75836(18) 0.0488(8) Uani 1 1 d . . .
H18 H 0.3962 0.5139 0.7471 0.059 Uiso 1 1 calc R . .
C19 C 0.4353(3) 0.6750(2) 0.78755(17) 0.0376(7) Uani 1 1 d . . .
H19 H 0.3518 0.6948 0.7960 0.045 Uiso 1 1 calc R . .
C20 C 0.3563(2) 0.9401(2) 0.78318(15) 0.0268(5) Uani 1 1 d . . .
C21 C 0.2479(2) 0.9679(2) 0.82053(16) 0.0316(6) Uani 1 1 d . . .
H21 H 0.2481 0.9567 0.8730 0.038 Uiso 1 1 calc R . .
C22 C 0.1438(2) 1.0101(3) 0.78253(15) 0.0364(6) Uani 1 1 d . . .
H22 H 0.0732 1.0292 0.8091 0.044 Uiso 1 1 calc R . .
C23 C 0.1392(2) 1.0260(3) 0.70441(15) 0.0325(6) Uani 1 1 d . . .
C24 C 0.0314(3) 1.0702(3) 0.66374(18) 0.0403(7) Uani 1 1 d . . .
H24 H -0.0390 1.0918 0.6898 0.048 Uiso 1 1 calc R . .
C25 C 0.0274(3) 1.0818(3) 0.58842(19) 0.0436(7) Uani 1 1 d . . .
H25 H -0.0458 1.1103 0.5621 0.052 Uiso 1 1 calc R . .
C26 C 0.1322(3) 1.0517(2) 0.54899(17) 0.0390(7) Uani 1 1 d . . .
H26 H 0.1295 1.0608 0.4963 0.047 Uiso 1 1 calc R . .
C27 C 0.2376(2) 1.0094(3) 0.58653(14) 0.0299(5) Uani 1 1 d . . .
H27 H 0.3070 0.9889 0.5593 0.036 Uiso 1 1 calc R . .
C28 C 0.2451(2) 0.9956(2) 0.66537(14) 0.0267(5) Uani 1 1 d . . .
C29 C 0.3551(2) 0.9535(2) 0.70610(14) 0.0245(5) Uani 1 1 d . . .
C30 C 0.4678(2) 0.9252(2) 0.66392(14) 0.0248(5) Uani 1 1 d . . .
C31 C 0.4666(2) 0.8190(2) 0.62146(14) 0.0279(5) Uani 1 1 d . . .
C32 C 0.3619(3) 0.7448(2) 0.61411(16) 0.0344(6) Uani 1 1 d . . .
H32 H 0.2873 0.7667 0.6358 0.041 Uiso 1 1 calc R . .
C33 C 0.3658(3) 0.6420(3) 0.57635(17) 0.0420(7) Uani 1 1 d . . .
H33 H 0.2941 0.5938 0.5723 0.050 Uiso 1 1 calc R . .
C34 C 0.4749(3) 0.6066(3) 0.54344(16) 0.0434(7) Uani 1 1 d . . .
H34 H 0.4774 0.5344 0.5182 0.052 Uiso 1 1 calc R . .
C35 C 0.5760(3) 0.6764(3) 0.54818(17) 0.0414(7) Uani 1 1 d . . .
H35 H 0.6489 0.6526 0.5254 0.050 Uiso 1 1 calc R . .
C36 C 0.5761(3) 0.7850(2) 0.58657(15) 0.0332(6) Uani 1 1 d . . .
C37 C 0.6814(3) 0.8577(3) 0.59232(16) 0.0358(6) Uani 1 1 d . . .
H37 H 0.7541 0.8358 0.5686 0.043 Uiso 1 1 calc R . .
C38 C 0.6807(3) 0.9583(3) 0.63105(16) 0.0333(6) Uani 1 1 d . . .
H38 H 0.7530 1.0056 0.6341 0.040 Uiso 1 1 calc R . .
C39 C 0.5732(2) 0.9945(2) 0.66744(14) 0.0258(5) Uani 1 1 d . . .
C40 C 0.4512(2) 1.2034(2) 0.72194(16) 0.0294(6) Uani 1 1 d . . .
C41 C 0.3874(3) 1.2300(3) 0.78395(18) 0.0377(7) Uani 1 1 d . . .
H41 H 0.4198 1.2063 0.8321 0.045 Uiso 1 1 calc R . .
C42 C 0.2768(3) 1.2909(3) 0.7763(2) 0.0539(9) Uani 1 1 d . . .
H42 H 0.2332 1.3091 0.8191 0.065 Uiso 1 1 calc R . .
C43 C 0.2296(3) 1.3253(3) 0.7058(2) 0.0562(10) Uani 1 1 d . . .
H43 H 0.1524 1.3652 0.7003 0.067 Uiso 1 1 calc R . .
C44 C 0.2939(3) 1.3021(3) 0.6439(2) 0.0495(8) Uani 1 1 d . . .
H44 H 0.2625 1.3279 0.5960 0.059 Uiso 1 1 calc R . .
C45 C 0.4040(3) 1.2412(3) 0.65158(18) 0.0386(7) Uani 1 1 d . . .
H45 H 0.4482 1.2248 0.6087 0.046 Uiso 1 1 calc R . .
C46 C 0.7066(2) 1.2143(2) 0.69326(16) 0.0293(6) Uani 1 1 d . . .
C47 C 0.7083(3) 1.2421(3) 0.61778(17) 0.0370(7) Uani 1 1 d . . .
H47 H 0.6527 1.2043 0.5823 0.044 Uiso 1 1 calc R . .
C48 C 0.7903(3) 1.3241(3) 0.59426(19) 0.0470(8) Uani 1 1 d . . .
H48 H 0.7914 1.3418 0.5426 0.056 Uiso 1 1 calc R . .
C49 C 0.8709(3) 1.3809(3) 0.6452(2) 0.0469(8) Uani 1 1 d . . .
H49 H 0.9262 1.4382 0.6288 0.056 Uiso 1 1 calc R . .
C50 C 0.8706(3) 1.3542(3) 0.71947(19) 0.0406(7) Uani 1 1 d . . .
H50 H 0.9259 1.3932 0.7545 0.049 Uiso 1 1 calc R . .
C51 C 0.7902(2) 1.2703(2) 0.74417(17) 0.0326(6) Uani 1 1 d . . .
H51 H 0.7920 1.2512 0.7957 0.039 Uiso 1 1 calc R . .
C52 C 1.0287(9) 0.7047(7) 0.6873(3) 0.118(3) Uani 0.660(9) 1 d PGDU B 1
C53 C 0.9743(6) 0.7799(5) 0.7361(5) 0.122(3) Uani 0.660(9) 1 d PGDU B 1
H53A H 0.9273 0.8443 0.7171 0.146 Uiso 0.660(9) 1 calc PR B 1
C54 C 0.9887(7) 0.7608(6) 0.8127(5) 0.128(3) Uani 0.660(9) 1 d PGU B 1
H54A H 0.9516 0.8122 0.8461 0.154 Uiso 0.660(9) 1 calc PR B 1
C55 C 1.0575(9) 0.6665(8) 0.8405(3) 0.114(2) Uani 0.660(9) 1 d PGU B 1
H55A H 1.0673 0.6534 0.8929 0.137 Uiso 0.660(9) 1 calc PR B 1
C56 C 1.1118(7) 0.5913(6) 0.7917(4) 0.114(2) Uani 0.660(9) 1 d PGU B 1
H56A H 1.1588 0.5269 0.8107 0.137 Uiso 0.660(9) 1 calc PR B 1
C57 C 1.0974(7) 0.6104(6) 0.7151(4) 0.113(2) Uani 0.660(9) 1 d PGDU B 1
H57A H 1.1346 0.5591 0.6817 0.136 Uiso 0.660(9) 1 calc PR B 1
C58 C 1.0115(11) 0.7288(11) 0.6126(7) 0.154(4) Uani 0.660(9) 1 d PDU B 1
H58A H 1.0232 0.8119 0.6045 0.231 Uiso 0.660(9) 1 calc PR B 1
H58B H 0.9270 0.7065 0.5944 0.231 Uiso 0.660(9) 1 calc PR B 1
H58C H 1.0721 0.6852 0.5854 0.231 Uiso 0.660(9) 1 calc PR B 1
C52B C 1.0750(18) 0.6304(16) 0.8265(8) 0.127(3) Uani 0.340(9) 1 d PGDU B 2
C53B C 1.1112(16) 0.5925(13) 0.7577(10) 0.120(3) Uani 0.340(9) 1 d PGDU B 2
H53B H 1.1655 0.5280 0.7552 0.144 Uiso 0.340(9) 1 calc PR B 2
C54B C 1.0679(17) 0.6489(17) 0.6926(7) 0.131(3) Uani 0.340(9) 1 d PGU B 2
H54B H 1.0926 0.6230 0.6456 0.157 Uiso 0.340(9) 1 calc PR B 2
C55B C 0.9885(17) 0.7433(16) 0.6963(8) 0.118(3) Uani 0.340(9) 1 d PGU B 2
H55B H 0.9589 0.7819 0.6518 0.142 Uiso 0.340(9) 1 calc PR B 2
C56B C 0.9523(14) 0.7813(12) 0.7651(11) 0.131(3) Uani 0.340(9) 1 d PGU B 2
H56B H 0.8980 0.8458 0.7677 0.158 Uiso 0.340(9) 1 calc PR B 2
C57B C 0.9956(17) 0.7248(15) 0.8302(8) 0.126(3) Uani 0.340(9) 1 d PGDU B 2
H57B H 0.9709 0.7508 0.8773 0.151 Uiso 0.340(9) 1 calc PR B 2
C58B C 1.132(2) 0.590(2) 0.8899(9) 0.149(6) Uani 0.340(9) 1 d PDU B 2
H58D H 1.2050 0.5438 0.8781 0.223 Uiso 0.340(9) 1 calc PR B 2
H58E H 1.0744 0.5405 0.9157 0.223 Uiso 0.340(9) 1 calc PR B 2
H58F H 1.1590 0.6544 0.9224 0.223 Uiso 0.340(9) 1 calc PR B 2

loop_
_atom_site_aniso_label
_atom_site_aniso_U_11
_atom_site_aniso_U_22
_atom_site_aniso_U_33
_atom_site_aniso_U_23
_atom_site_aniso_U_13
_atom_site_aniso_U_12
Ni1 0.02585(16) 0.02522(16) 0.02950(17) 0.00193(14) -0.00094(12) -0.00300(14)
P1 0.0285(3) 0.0242(3) 0.0267(3) 0.0005(3) 0.0029(3) -0.0026(3)
P2 0.0231(3) 0.0248(3) 0.0289(4) 0.0013(3) 0.0014(3) -0.0022(3)
N1 0.0295(13) 0.0409(14) 0.0507(15) 0.0068(12) -0.0086(11) -0.0063(10)
C1 0.0320(15) 0.0335(15) 0.0441(17) 0.0027(12) -0.0055(13) -0.0030(12)
C2 0.038(3) 0.041(3) 0.044(3) 0.009(3) -0.002(3) 0.005(3)
C3 0.043(3) 0.050(3) 0.053(3) 0.002(3) -0.014(3) -0.002(3)
C4 0.049(3) 0.063(4) 0.059(4) 0.004(3) -0.016(3) 0.008(3)
C5 0.059(3) 0.064(3) 0.054(3) 0.021(3) -0.011(3) 0.014(3)
C6 0.052(4) 0.048(3) 0.050(3) 0.015(3) 0.006(3) 0.011(3)
C7 0.036(3) 0.041(3) 0.042(3) 0.006(3) -0.002(2) 0.004(2)
C2B 0.038(4) 0.044(4) 0.039(4) 0.003(4) -0.009(4) 0.000(4)
C3B 0.043(4) 0.052(4) 0.056(4) 0.006(4) -0.008(4) 0.005(4)
C4B 0.051(4) 0.061(5) 0.058(4) 0.004(4) -0.018(4) 0.009(4)
C5B 0.057(4) 0.058(4) 0.051(4) 0.020(4) -0.007(4) 0.009(4)
C6B 0.048(4) 0.051(4) 0.049(4) 0.010(4) 0.003(4) 0.005(4)
C7B 0.041(4) 0.045(4) 0.043(4) 0.006(3) 0.001(4) 0.005(4)
C8 0.0325(14) 0.0343(14) 0.0285(14) 0.0035(11) 0.0015(11) 0.0001(12)
C9 0.058(2) 0.0407(17) 0.0360(16) -0.0036(12) 0.0073(14) -0.0169(14)
C10 0.068(2) 0.061(2) 0.0343(17) -0.0103(15) 0.0083(15) -0.0142(17)
C11 0.057(2) 0.060(2) 0.0329(16) 0.0061(15) 0.0122(14) -0.0039(17)
C12 0.066(2) 0.0436(18) 0.048(2) 0.0118(15) 0.0225(17) -0.0026(16)
C13 0.058(2) 0.0301(15) 0.0470(19) 0.0026(13) 0.0154(15) -0.0048(14)
C14 0.0347(14) 0.0276(13) 0.0306(14) 0.0010(11) -0.0012(11) 0.0035(11)
C15 0.0419(16) 0.0338(15) 0.0409(17) -0.0005(13) 0.0068(13) 0.0012(13)
C16 0.0547(19) 0.0422(17) 0.055(2) -0.0038(15) 0.0111(16) 0.0148(16)
C17 0.076(2) 0.0250(16) 0.0404(17) -0.0044(12) 0.0017(15) 0.0091(15)
C18 0.071(2) 0.0298(15) 0.0438(18) -0.0025(13) -0.0117(16) -0.0094(15)
C19 0.0377(15) 0.0301(14) 0.0444(17) 0.0004(12) -0.0012(13) -0.0043(12)
C20 0.0262(13) 0.0218(12) 0.0325(14) -0.0028(10) 0.0038(11) -0.0034(10)
C21 0.0310(14) 0.0331(13) 0.0319(14) -0.0052(11) 0.0106(11) -0.0062(11)
C22 0.0244(12) 0.0450(16) 0.0408(15) -0.0096(14) 0.0097(11) -0.0030(14)
C23 0.0246(12) 0.0331(13) 0.0398(14) -0.0074(14) 0.0030(10) -0.0047(12)
C24 0.0227(13) 0.0441(16) 0.0536(19) -0.0127(14) -0.0011(13) 0.0044(12)
C25 0.0260(14) 0.0515(19) 0.0519(19) -0.0026(15) -0.0068(13) 0.0036(13)
C26 0.0392(16) 0.0412(17) 0.0357(15) -0.0041(12) -0.0034(12) 0.0043(12)
C27 0.0262(12) 0.0316(13) 0.0321(13) -0.0051(12) 0.0034(10) 0.0002(12)
C28 0.0224(11) 0.0225(13) 0.0351(14) -0.0050(10) 0.0023(10) -0.0031(10)
C29 0.0237(12) 0.0202(12) 0.0301(13) -0.0032(10) 0.0043(10) -0.0035(10)
C30 0.0241(12) 0.0268(13) 0.0235(12) 0.0008(10) 0.0010(10) 0.0014(10)
C31 0.0339(14) 0.0278(13) 0.0221(13) 0.0011(10) 0.0022(11) 0.0039(11)
C32 0.0371(15) 0.0325(14) 0.0336(15) -0.0037(11) 0.0032(12) -0.0017(12)
C33 0.0543(18) 0.0316(15) 0.0395(17) -0.0053(12) -0.0017(14) -0.0060(14)
C34 0.061(2) 0.0289(14) 0.0392(17) -0.0098(13) -0.0012(14) 0.0092(15)
C35 0.0449(17) 0.0432(17) 0.0359(16) -0.0103(13) 0.0029(13) 0.0131(14)
C36 0.0359(15) 0.0346(14) 0.0290(14) -0.0016(11) 0.0022(11) 0.0098(12)
C37 0.0302(14) 0.0436(16) 0.0345(15) -0.0026(12) 0.0089(12) 0.0089(12)
C38 0.0265(13) 0.0373(15) 0.0366(15) 0.0004(12) 0.0048(11) -0.0006(11)
C39 0.0254(12) 0.0262(14) 0.0260(12) 0.0007(10) 0.0029(10) 0.0018(10)
C40 0.0234(12) 0.0248(13) 0.0399(15) -0.0021(11) 0.0015(11) -0.0048(10)
C41 0.0356(15) 0.0327(15) 0.0459(18) -0.0007(13) 0.0108(13) -0.0016(12)
C42 0.0450(19) 0.0467(19) 0.073(2) -0.0016(17) 0.0248(18) 0.0057(15)
C43 0.0301(16) 0.0435(18) 0.094(3) 0.0049(19) -0.0012(18) 0.0069(14)
C44 0.0407(17) 0.0409(18) 0.065(2) 0.0035(16) -0.0105(17) 0.0027(14)
C45 0.0360(16) 0.0338(15) 0.0452(18) -0.0022(13) -0.0025(13) 0.0047(12)
C46 0.0251(13) 0.0246(13) 0.0383(15) 0.0017(11) 0.0026(11) -0.0011(10)
C47 0.0321(15) 0.0417(16) 0.0367(16) 0.0088(13) -0.0019(12) -0.0048(12)
C48 0.0432(17) 0.0517(19) 0.0465(18) 0.0157(15) 0.0045(14) -0.0043(15)
C49 0.0338(15) 0.0372(17) 0.070(2) 0.0128(15) 0.0060(15) -0.0094(13)
C50 0.0290(14) 0.0340(15) 0.058(2) -0.0021(14) -0.0004(14) -0.0053(12)
C51 0.0273(13) 0.0288(14) 0.0419(16) 0.0004(12) 0.0043(12) 0.0023(11)
C52 0.111(4) 0.090(4) 0.158(5) 0.006(4) 0.053(4) -0.019(4)
C53 0.102(4) 0.107(4) 0.160(5) -0.005(4) 0.044(4) -0.021(4)
C54 0.108(4) 0.127(5) 0.153(5) 0.004(5) 0.032(4) -0.025(4)
C55 0.108(4) 0.101(5) 0.141(4) -0.020(4) 0.065(4) -0.017(4)
C56 0.101(4) 0.111(4) 0.135(5) -0.013(4) 0.040(4) -0.022(4)
C57 0.100(4) 0.109(4) 0.133(5) 0.027(4) 0.015(4) -0.025(4)
C58 0.137(7) 0.128(7) 0.195(8) -0.025(6) -0.003(6) -0.009(6)
C52B 0.113(5) 0.126(5) 0.146(5) -0.010(5) 0.042(5) -0.020(5)
C53B 0.107(5) 0.119(5) 0.135(6) -0.002(5) 0.022(5) -0.025(5)
C54B 0.115(5) 0.122(6) 0.158(5) 0.012(5) 0.030(5) -0.027(5)
C55B 0.110(5) 0.107(5) 0.144(5) 0.000(5) 0.052(5) -0.014(5)
C56B 0.121(5) 0.123(5) 0.154(6) 0.003(5) 0.034(5) -0.024(5)
C57B 0.113(5) 0.118(5) 0.150(5) 0.001(5) 0.038(5) -0.025(5)
C58B 0.140(9) 0.163(10) 0.146(9) -0.008(8) 0.025(8) -0.017(8)

loop_
_atom_type_symbol
_atom_type_description
_atom_type_scat_dispersion_real
_atom_type_scat_dispersion_imag
_atom_type_scat_source
C C 0.0033 0.0016 'International Tables Vol C Tables 4.2.6.8 and 6.1.1.4'
H H 0.0000 0.0000 'International Tables Vol C Tables 4.2.6.8 and 6.1.1.4'
N N 0.0061 0.0033 'International Tables Vol C Tables 4.2.6.8 and 6.1.1.4'
P P 0.1023 0.0942 'International Tables Vol C Tables 4.2.6.8 and 6.1.1.4'
Ni Ni 0.3393 1.1124 'International Tables Vol C Tables 4.2.6.8 and 6.1.1.4'

loop_
_exptl_crystal_face_index_h
_exptl_crystal_face_index_k
_exptl_crystal_face_index_l
_exptl_crystal_face_perp_dist
0.00 1.00 -1.00 0.1620
1.00 0.00 0.00 0.0610
-1.00 0.00 0.00 0.1430
0.00 -1.00 1.00 0.0770
0.00 0.00 1.00 0.0100
0.00 0.00 -1.00 0.0840

loop_
_geom_angle_atom_site_label_1
_geom_angle_atom_site_label_2
_geom_angle_atom_site_label_3
_geom_angle
C1 Ni1 N1 37.54(11)
C1 Ni1 P1 111.77(9)
N1 Ni1 P1 149.12(8)
C1 Ni1 P2 146.28(10)
N1 Ni1 P2 109.47(8)
P1 Ni1 P2 100.18(3)
C8 P1 C14 106.18(13)
C8 P1 C20 102.75(12)
C14 P1 C20 102.23(12)
C8 P1 Ni1 113.07(9)
C14 P1 Ni1 115.05(10)
C20 P1 Ni1 116.13(9)
C40 P2 C46 100.78(12)
C40 P2 C39 106.32(12)
C46 P2 C39 105.94(12)
C40 P2 Ni1 125.15(9)
C46 P2 Ni1 118.15(9)
C39 P2 Ni1 98.71(8)
C1 N1 Ni1 69.23(18)
N1 C1 C2B 137.9(7)
N1 C1 C2 136.5(5)
N1 C1 Ni1 73.23(18)
C2B C1 Ni1 148.5(7)
C2 C1 Ni1 150.3(4)
C3 C2 C7 120.0
C3 C2 C1 119.3(6)
C7 C2 C1 120.5(6)
C4 C3 C2 120.0
C4 C3 H3 120.0
C2 C3 H3 120.0
C3 C4 C5 120.0
C3 C4 H4 120.0
C5 C4 H4 120.0
C6 C5 C4 120.0
C6 C5 H5 120.0
C4 C5 H5 120.0
C5 C6 C7 120.0
C5 C6 H6 120.0
C7 C6 H6 120.0
C6 C7 C2 120.0
C6 C7 H7 120.0
C2 C7 H7 120.0
C3B C2B C7B 120.0
C3B C2B C1 119.8(9)
C7B C2B C1 120.2(10)
C4B C3B C2B 120.0
C4B C3B H3B 120.0
C2B C3B H3B 120.0
C3B C4B C5B 120.0
C3B C4B H4B 120.0
C5B C4B H4B 120.0
C6B C5B C4B 120.0
C6B C5B H5B 120.0
C4B C5B H5B 120.0
C7B C6B C5B 120.0
C7B C6B H6B 120.0
C5B C6B H6B 120.0
C6B C7B C2B 120.0
C6B C7B H7B 120.0
C2B C7B H7B 120.0
C13 C8 C9 118.0(3)
C13 C8 P1 125.6(2)
C9 C8 P1 116.3(2)
C10 C9 C8 121.3(3)
C10 C9 H9 119.4
C8 C9 H9 119.4
C11 C10 C9 119.3(3)
C11 C10 H10 120.4
C9 C10 H10 120.4
C12 C11 C10 120.4(3)
C12 C11 H11 119.8
C10 C11 H11 119.8
C11 C12 C13 120.6(3)
C11 C12 H12 119.7
C13 C12 H12 119.7
C8 C13 C12 120.4(3)
C8 C13 H13 119.8
C12 C13 H13 119.8
C19 C14 C15 118.5(3)
C19 C14 P1 122.5(2)
C15 C14 P1 118.9(2)
C16 C15 C14 120.4(3)
C16 C15 H15 119.8
C14 C15 H15 119.8
C17 C16 C15 121.0(3)
C17 C16 H16 119.5
C15 C16 H16 119.5
C16 C17 C18 119.3(3)
C16 C17 H17 120.4
C18 C17 H17 120.4
C19 C18 C17 120.6(3)
C19 C18 H18 119.7
C17 C18 H18 119.7
C18 C19 C14 120.3(3)
C18 C19 H19 119.8
C14 C19 H19 119.8
C29 C20 C21 119.4(2)
C29 C20 P1 120.71(19)
C21 C20 P1 119.6(2)
C22 C21 C20 121.2(3)
C22 C21 H21 119.4
C20 C21 H21 119.4
C21 C22 C23 121.1(2)
C21 C22 H22 119.4
C23 C22 H22 119.4
C22 C23 C28 118.7(2)
C22 C23 C24 122.0(2)
C28 C23 C24 119.3(3)
C25 C24 C23 121.1(3)
C25 C24 H24 119.4
C23 C24 H24 119.4
C24 C25 C26 120.1(3)
C24 C25 H25 120.0
C26 C25 H25 120.0
C27 C26 C25 120.3(3)
C27 C26 H26 119.9
C25 C26 H26 119.9
C26 C27 C28 121.3(2)
C26 C27 H27 119.3
C28 C27 H27 119.3
C27 C28 C23 117.9(2)
C27 C28 C29 122.4(2)
C23 C28 C29 119.7(2)
C20 C29 C28 119.8(2)
C20 C29 C30 121.4(2)
C28 C29 C30 118.8(2)
C39 C30 C31 119.5(2)
C39 C30 C29 122.4(2)
C31 C30 C29 118.0(2)
C32 C31 C36 117.9(2)
C32 C31 C30 122.9(2)
C36 C31 C30 119.2(2)
C33 C32 C31 121.4(3)
C33 C32 H32 119.3
C31 C32 H32 119.3
C32 C33 C34 120.8(3)
C32 C33 H33 119.6
C34 C33 H33 119.6
C35 C34 C33 119.4(3)
C35 C34 H34 120.3
C33 C34 H34 120.3
C34 C35 C36 121.9(3)
C34 C35 H35 119.1
C36 C35 H35 119.1
C37 C36 C31 119.2(2)
C37 C36 C35 122.2(3)
C31 C36 C35 118.6(3)
C38 C37 C36 121.1(3)
C38 C37 H37 119.4
C36 C37 H37 119.4
C37 C38 C39 121.2(3)
C37 C38 H38 119.4
C39 C38 H38 119.4
C30 C39 C38 119.7(2)
C30 C39 P2 122.31(18)
C38 C39 P2 116.69(19)
C41 C40 C45 119.2(3)
C41 C40 P2 119.3(2)
C45 C40 P2 121.5(2)
C40 C41 C42 120.4(3)
C40 C41 H41 119.8
C42 C41 H41 119.8
C41 C42 C43 119.7(3)
C41 C42 H42 120.1
C43 C42 H42 120.1
C44 C43 C42 120.4(3)
C44 C43 H43 119.8
C42 C43 H43 119.8
C43 C44 C45 119.8(3)
C43 C44 H44 120.1
C45 C44 H44 120.1
C44 C45 C40 120.5(3)
C44 C45 H45 119.8
C40 C45 H45 119.8
C47 C46 C51 118.6(3)
C47 C46 P2 125.0(2)
C51 C46 P2 116.2(2)
C48 C47 C46 120.3(3)
C48 C47 H47 119.8
C46 C47 H47 119.8
C47 C48 C49 120.6(3)
C47 C48 H48 119.7
C49 C48 H48 119.7
C50 C49 C48 119.6(3)
C50 C49 H49 120.2
C48 C49 H49 120.2
C49 C50 C51 120.6(3)
C49 C50 H50 119.7
C51 C50 H50 119.7
C50 C51 C46 120.1(3)
C50 C51 H51 119.9
C46 C51 H51 119.9
C58 C52 C53 117.1(6)
C58 C52 C57 122.9(6)
C53 C52 C57 120.0
C52 C53 C54 120.0
C52 C53 H53A 120.0
C54 C53 H53A 120.0
C55 C54 C53 120.0
C55 C54 H54A 120.0
C53 C54 H54A 120.0
C54 C55 C56 120.0
C54 C55 H55A 120.0
C56 C55 H55A 120.0
C57 C56 C55 120.0
C57 C56 H56A 120.0
C55 C56 H56A 120.0
C56 C57 C52 120.0
C56 C57 H57A 120.0
C52 C57 H57A 120.0
C58B C52B C53B 120.1(8)
C58B C52B C57B 119.0(8)
C53B C52B C57B 120.0
C52B C53B C54B 120.0
C52B C53B H53B 120.0
C54B C53B H53B 120.0
C55B C54B C53B 120.0
C55B C54B H54B 120.0
C53B C54B H54B 120.0
C54B C55B C56B 120.0
C54B C55B H55B 120.0
C56B C55B H55B 120.0
C57B C56B C55B 120.0
C57B C56B H56B 120.0
C55B C56B H56B 120.0
C56B C57B C52B 120.0
C56B C57B H57B 120.0
C52B C57B H57B 120.0
C52B C58B H58D 109.5
C52B C58B H58E 109.5
H58D C58B H58E 109.5
C52B C58B H58F 109.5
H58D C58B H58F 109.5
H58E C58B H58F 109.5

loop_
_geom_bond_atom_site_label_1
_geom_bond_atom_site_label_2
_geom_bond_distance
Ni1 C1 1.871(3)
Ni1 N1 1.916(2)
Ni1 P1 2.1522(8)
Ni1 P2 2.1753(8)
P1 C8 1.825(3)
P1 C14 1.827(3)
P1 C20 1.849(3)
P2 C40 1.839(3)
P2 C46 1.839(3)
P2 C39 1.841(3)
N1 C1 1.220(4)
C1 C2B 1.479(7)
C1 C2 1.485(5)
C2 C3 1.3900
C2 C7 1.3900
C3 C4 1.3900
C3 H3 0.9500
C4 C5 1.3900
C4 H4 0.9500
C5 C6 1.3900
C5 H5 0.9500
C6 C7 1.3900
C6 H6 0.9500
C7 H7 0.9500
C2B C3B 1.3900
C2B C7B 1.3900
C3B C4B 1.3900
C3B H3B 0.9500
C4B C5B 1.3900
C4B H4B 0.9500
C5B C6B 1.3900
C5B H5B 0.9500
C6B C7B 1.3900
C6B H6B 0.9500
C7B H7B 0.9500
C8 C13 1.390(4)
C8 C9 1.397(4)
C9 C10 1.391(4)
C9 H9 0.9500
C10 C11 1.385(5)
C10 H10 0.9500
C11 C12 1.360(5)
C11 H11 0.9500
C12 C13 1.398(4)
C12 H12 0.9500
C13 H13 0.9500
C14 C19 1.394(4)
C14 C15 1.400(4)
C15 C16 1.378(4)
C15 H15 0.9500
C16 C17 1.374(5)
C16 H16 0.9500
C17 C18 1.387(5)
C17 H17 0.9500
C18 C19 1.384(4)
C18 H18 0.9500
C19 H19 0.9500
C20 C29 1.390(4)
C20 C21 1.420(4)
C21 C22 1.363(4)
C21 H21 0.9500
C22 C23 1.411(4)
C22 H22 0.9500
C23 C28 1.422(4)
C23 C24 1.423(4)
C24 C25 1.356(5)
C24 H24 0.9500
C25 C26 1.415(4)
C25 H25 0.9500
C26 C27 1.369(4)
C26 H26 0.9500
C27 C28 1.420(4)
C27 H27 0.9500
C28 C29 1.434(4)
C29 C30 1.508(4)
C30 C39 1.387(3)
C30 C31 1.443(4)
C31 C32 1.415(4)
C31 C36 1.427(4)
C32 C33 1.369(4)
C32 H32 0.9500
C33 C34 1.410(5)
C33 H33 0.9500
C34 C35 1.351(5)
C34 H34 0.9500
C35 C36 1.431(4)
C35 H35 0.9500
C36 C37 1.409(4)
C37 C38 1.353(4)
C37 H37 0.9500
C38 C39 1.429(4)
C38 H38 0.9500
C40 C41 1.380(4)
C40 C45 1.399(4)
C41 C42 1.382(5)
C41 H41 0.9500
C42 C43 1.389(5)
C42 H42 0.9500
C43 C44 1.373(5)
C43 H43 0.9500
C44 C45 1.377(4)
C44 H44 0.9500
C45 H45 0.9500
C46 C47 1.393(4)
C46 C51 1.397(4)
C47 C48 1.381(4)
C47 H47 0.9500
C48 C49 1.383(5)
C48 H48 0.9500
C49 C50 1.367(5)
C49 H49 0.9500
C50 C51 1.392(4)
C50 H50 0.9500
C51 H51 0.9500
C52 C58 1.368(12)
C52 C53 1.3900
C52 C57 1.3900
C53 C54 1.3900
C53 H53A 0.9500
C54 C55 1.3900
C54 H54A 0.9500
C55 C56 1.3900
C55 H55A 0.9500
C56 C57 1.3900
C56 H56A 0.9500
C57 H57A 0.9500
C58 H58A 0.9800
C58 H58B 0.9800
C58 H58C 0.9800
C52B C58B 1.343(14)
C52B C53B 1.3900
C52B C57B 1.3900
C53B C54B 1.3900
C53B H53B 0.9500
C54B C55B 1.3900
C54B H54B 0.9500
C55B C56B 1.3900
C55B H55B 0.9500
C56B C57B 1.3900
C56B H56B 0.9500
C57B H57B 0.9500
C58B H58D 0.9800
C58B H58E 0.9800
C58B H58F 0.9800
